data_7222465
loop_
_publ_author_name
'Buffet, Jean-Charles'
'Arnold, Thomas'
'Turner, Zoe'
'Angpanitcharoen, Phakpoom'
'OHare, Dermot'

_publ_section_title
;
 Synthesis and characterisation of permethylindenyl zirconium complexes
 and their use in ethylene polymerisation
;
_journal_name_full 'RSC Adv.'
_journal_paper_doi 10.1039/C5RA20465H
_journal_year 2015
_chemical_formula_moiety 'C32 H44 Si1'
_chemical_formula_sum 'C32 H44 Si'
_chemical_formula_weight 456.79
_space_group_IT_number 2
_symmetry_cell_setting triclinic
_symmetry_space_group_name_Hall '-P 1'
_symmetry_space_group_name_H-M 'P -1'
_atom_sites_solution_hydrogens difmap
_atom_sites_solution_primary other
_audit_creation_date 2015-08-27
_audit_creation_method CRYSTALS_ver_14.43
_audit_update_record
;
2015-08-27 deposited with the CCDC.
2015-10-07 downloaded from the CCDC.
;
_cell_angle_alpha 89.600(6)
_cell_angle_beta 81.392(6)
_cell_angle_gamma 73.234(6)
_cell_formula_units_Z 2
_cell_length_a 9.2291(7)
_cell_length_b 9.7804(7)
_cell_length_c 15.8873(12)
_cell_measurement_reflns_used 7359
_cell_measurement_temperature 150
_cell_measurement_theta_max 76
_cell_measurement_theta_min 5
_cell_volume 1356.64(18)
_computing_cell_refinement 'CrysAlis, (Oxford Diffraction, 2002)'
_computing_data_collection 'SuperNova, (Oxford Diffraction, 2010)'
_computing_data_reduction 'CrysAlis, (Oxford Diffraction, 2002)'
_computing_molecular_graphics 'CAMERON (Watkin et al., 1996)'
_computing_publication_material 'CRYSTALS (Betteridge et al., 2003)'
_computing_structure_refinement 'CRYSTALS (Betteridge et al., 2003)'
_computing_structure_solution 'Superflip (Palatinus & Chapuis, 2007)'
_diffrn_ambient_temperature 150
_diffrn_measured_fraction_theta_full 0.995
_diffrn_measured_fraction_theta_max 0.983
_diffrn_measurement_device Area
_diffrn_measurement_device_type 'Oxford Diffraction SuperNova'
_diffrn_measurement_method \w
_diffrn_radiation_monochromator graphite
_diffrn_radiation_type 'Cu K\a'
_diffrn_radiation_wavelength 1.54180
_diffrn_reflns_av_R_equivalents 0.081
_diffrn_reflns_limit_h_max 11
_diffrn_reflns_limit_h_min -11
_diffrn_reflns_limit_k_max 12
_diffrn_reflns_limit_k_min -12
_diffrn_reflns_limit_l_max 19
_diffrn_reflns_limit_l_min 0
_diffrn_reflns_number 5617
_diffrn_reflns_theta_full 73.506
_diffrn_reflns_theta_max 76.569
_diffrn_reflns_theta_min 4.725
_diffrn_standards_number 0
_exptl_absorpt_coefficient_mu 0.866
_exptl_absorpt_correction_T_max 0.97
_exptl_absorpt_correction_T_min 0.52
_exptl_absorpt_correction_type multi-scan
_exptl_absorpt_process_details 'CrysAlis, (Oxford Diffraction, 2002)'
_exptl_crystal_colour clear_pale_colourless
_exptl_crystal_density_diffrn 1.118
_exptl_crystal_density_method 'not measured'
_exptl_crystal_description needle
_exptl_crystal_F_000 500
_exptl_crystal_size_max 0.150
_exptl_crystal_size_mid 0.050
_exptl_crystal_size_min 0.030
_refine_diff_density_max 0.57
_refine_diff_density_min -0.39
_refine_ls_extinction_method None
_refine_ls_goodness_of_fit_ref 0.9647
_refine_ls_hydrogen_treatment constr
_refine_ls_matrix_type full
_refine_ls_number_parameters 301
_refine_ls_number_reflns 5595
_refine_ls_number_restraints 0
_refine_ls_R_factor_all 0.1118
_refine_ls_R_factor_gt 0.0970
_refine_ls_shift/su_max 0.0000972
_refine_ls_shift/su_mean 0.0000097
_refine_ls_structure_factor_coef Fsqd
_refine_ls_weighting_details
;
 Method, part 1, Chebychev polynomial, (Watkin, 1994, Prince, 1982) 
 [weight] = 1.0/[A~0~*T~0~(x)+A~1~*T~1~(x) ... +A~n-1~]*T~n-1~(x)] 
 where A~i~ are the Chebychev coefficients listed below and x= Fcalc/Fmax 
 Method = Robust Weighting (Prince, 1982) 
 W = [weight] * [1-(deltaF/6*sigmaF)^2^]^2^ 
 A~i~ are: 
 0.537E+04 0.877E+04 0.586E+04 0.268E+04 815. 
;
_refine_ls_weighting_scheme calc
_refine_ls_wR_factor_all 0.2791
_refine_ls_wR_factor_gt 0.2717
_refine_ls_wR_factor_ref 0.2790
_reflns_limit_h_max 11
_reflns_limit_h_min -11
_reflns_limit_k_max 12
_reflns_limit_k_min -12
_reflns_limit_l_max 19
_reflns_limit_l_min 0
_reflns_number_gt 4511
_reflns_number_total 5617
_reflns_threshold_expression I>2.0\s(I)
_oxford_diffrn_Wilson_B_factor 2.15
_oxford_diffrn_Wilson_scale 0.03
_oxford_refine_ls_r_factor_ref 0.1117
_oxford_refine_ls_scale 9.5(11)
_oxford_reflns_number_all 5597
_oxford_reflns_threshold_expression_ref I>-3.0\s(I)
_cod_data_source_file c5ra20465h2.cif
_cod_data_source_block 028TAQA12
_cod_depositor_comments
;
The following automatic conversions were performed:

'_atom_sites_solution_primary' value 'Other' changed to 'other'
according to
/usr/data/users/saulius/crontab/automatic-downloads/rss-feeds/RSC/lib/dictionaries/cif_core.dic
dictionary named 'cif_core.dic' version 2.4.2 from 2011-04-26.

Automatic conversion script
Id: cif_fix_values 3271 2015-04-21 07:52:19Z andrius 
;
_cod_original_sg_symbol_H-M 'P -1 '
_cod_original_formula_sum 'C32 H44 Si1'
_cod_database_code 7222465

loop_
_symmetry_equiv_pos_as_xyz
x,y,z
-x,-y,-z

loop_
_atom_site_label
_atom_site_type_symbol
_atom_site_fract_x
_atom_site_fract_y
_atom_site_fract_z
_atom_site_U_iso_or_equiv
_atom_site_occupancy
_atom_site_adp_type
_atom_site_refinement_flags_posn
C1 C 0.4434(4) 0.9499(5) 0.3424(2) 0.0233 1.0000 Uani .
C2 C 0.2803(5) 1.0015(5) 0.3265(2) 0.0265 1.0000 Uani .
C3 C 0.1930(5) 0.9312(5) 0.3737(3) 0.0269 1.0000 Uani .
C4 C 0.2475(5) 0.7472(5) 0.4946(3) 0.0299 1.0000 Uani .
C5 C 0.3570(5) 0.6858(5) 0.5474(3) 0.0298 1.0000 Uani .
C6 C 0.5018(5) 0.7117(5) 0.5362(3) 0.0288 1.0000 Uani .
C7 C 0.5406(5) 0.7976(5) 0.4710(3) 0.0258 1.0000 Uani .
C8 C 0.4330(5) 0.8566(4) 0.4178(2) 0.0236 1.0000 Uani .
C9 C 0.2858(4) 0.8373(5) 0.4313(3) 0.0247 1.0000 Uani .
C10 C 0.2299(5) 1.1139(5) 0.2632(3) 0.0338 1.0000 Uani .
C11 C 0.0269(5) 0.9502(6) 0.3685(3) 0.0383 1.0000 Uani .
C12 C 0.0970(6) 0.7118(6) 0.5047(3) 0.0412 1.0000 Uani .
C13 C 0.3218(7) 0.5891(6) 0.6173(3) 0.0425 1.0000 Uani .
C14 C 0.6171(6) 0.6422(5) 0.5936(3) 0.0388 1.0000 Uani .
C15 C 0.6918(5) 0.8298(5) 0.4604(3) 0.0297 1.0000 Uani .
C16 C 0.5963(5) 0.9442(5) 0.1481(2) 0.0235 1.0000 Uani .
C17 C 0.7293(5) 0.9956(5) 0.1622(3) 0.0266 1.0000 Uani .
C18 C 0.8586(5) 0.9233(5) 0.1118(3) 0.0276 1.0000 Uani .
C19 C 0.9086(5) 0.7320(5) -0.0146(3) 0.0300 1.0000 Uani .
C20 C 0.8334(6) 0.6647(5) -0.0644(3) 0.0332 1.0000 Uani .
C21 C 0.6750(6) 0.6925(5) -0.0497(3) 0.0304 1.0000 Uani .
C22 C 0.5848(5) 0.7848(5) 0.0187(3) 0.0254 1.0000 Uani .
C23 C 0.6604(5) 0.8475(4) 0.0703(2) 0.0223 1.0000 Uani .
C24 C 0.8198(5) 0.8266(5) 0.0523(3) 0.0256 1.0000 Uani .
C25 C 0.7143(5) 1.1087(5) 0.2296(3) 0.0324 1.0000 Uani .
C26 C 1.0155(5) 0.9356(6) 0.1172(3) 0.0371 1.0000 Uani .
C27 C 1.0820(6) 0.6984(6) -0.0314(4) 0.0440 1.0000 Uani .
C28 C 0.9290(7) 0.5631(6) -0.1378(3) 0.0473 1.0000 Uani .
C29 C 0.5967(7) 0.6186(6) -0.1048(3) 0.0433 1.0000 Uani .
C30 C 0.4138(5) 0.8208(5) 0.0333(3) 0.0291 1.0000 Uani .
C31 C 0.7524(5) 0.7171(5) 0.2615(3) 0.0331 1.0000 Uani .
C32 C 0.4488(6) 0.7020(5) 0.2242(3) 0.0362 1.0000 Uani .
Si1 Si 0.55900(13) 0.82931(12) 0.24445(7) 0.0230 1.0000 Uani .
H11 H 0.4843 1.0293 0.3522 0.0282 1.0000 Uiso R
H103 H 0.1236 1.1680 0.2794 0.0511 1.0000 Uiso R
H101 H 0.2925 1.1787 0.2586 0.0508 1.0000 Uiso R
H102 H 0.2433 1.0687 0.2078 0.0510 1.0000 Uiso R
H111 H -0.0128 1.0319 0.3347 0.0591 1.0000 Uiso R
H112 H -0.0335 0.9655 0.4249 0.0587 1.0000 Uiso R
H113 H 0.0180 0.8654 0.3427 0.0591 1.0000 Uiso R
H152 H 0.7743 0.7430 0.4452 0.0451 1.0000 Uiso R
H151 H 0.7072 0.8697 0.5125 0.0452 1.0000 Uiso R
H153 H 0.6993 0.8962 0.4153 0.0448 1.0000 Uiso R
H143 H 0.7137 0.6604 0.5733 0.0592 1.0000 Uiso R
H141 H 0.5805 0.6823 0.6503 0.0592 1.0000 Uiso R
H142 H 0.6317 0.5405 0.5935 0.0590 1.0000 Uiso R
H133 H 0.3640 0.6033 0.6667 0.0642 1.0000 Uiso R
H132 H 0.2131 0.6110 0.6334 0.0643 1.0000 Uiso R
H131 H 0.3631 0.4899 0.5987 0.0640 1.0000 Uiso R
H121 H 0.0258 0.7713 0.5493 0.0612 1.0000 Uiso R
H123 H 0.0525 0.7270 0.4536 0.0613 1.0000 Uiso R
H122 H 0.1115 0.6143 0.5187 0.0608 1.0000 Uiso R
H161 H 0.5049 1.0230 0.1413 0.0282 1.0000 Uiso R
H251 H 0.7925 1.1571 0.2152 0.0490 1.0000 Uiso R
H252 H 0.6140 1.1775 0.2359 0.0489 1.0000 Uiso R
H253 H 0.7287 1.0629 0.2828 0.0489 1.0000 Uiso R
H263 H 1.0069 1.0132 0.1563 0.0563 1.0000 Uiso R
H261 H 1.0638 0.9537 0.0620 0.0556 1.0000 Uiso R
H262 H 1.0770 0.8478 0.1365 0.0558 1.0000 Uiso R
H301 H 0.3869 0.7351 0.0463 0.0437 1.0000 Uiso R
H303 H 0.3733 0.8579 -0.0170 0.0442 1.0000 Uiso R
H302 H 0.3705 0.8888 0.0797 0.0443 1.0000 Uiso R
H293 H 0.4882 0.6430 -0.0843 0.0662 1.0000 Uiso R
H291 H 0.6133 0.6498 -0.1616 0.0664 1.0000 Uiso R
H292 H 0.6427 0.5162 -0.1049 0.0661 1.0000 Uiso R
H281 H 0.8837 0.5826 -0.1892 0.0724 1.0000 Uiso R
H282 H 1.0317 0.5711 -0.1497 0.0724 1.0000 Uiso R
H283 H 0.9380 0.4648 -0.1244 0.0723 1.0000 Uiso R
H272 H 1.1270 0.5969 -0.0376 0.0647 1.0000 Uiso R
H273 H 1.1165 0.7408 -0.0817 0.0651 1.0000 Uiso R
H271 H 1.1166 0.7318 0.0158 0.0655 1.0000 Uiso R
H311 H 0.8098 0.7750 0.2792 0.0485 1.0000 Uiso R
H313 H 0.7419 0.6477 0.3032 0.0490 1.0000 Uiso R
H312 H 0.8062 0.6658 0.2094 0.0492 1.0000 Uiso R
H322 H 0.3475 0.7526 0.2135 0.0534 1.0000 Uiso R
H321 H 0.4390 0.6443 0.2735 0.0541 1.0000 Uiso R
H323 H 0.5026 0.6378 0.1763 0.0541 1.0000 Uiso R

loop_
_atom_site_aniso_label
_atom_site_aniso_U_11
_atom_site_aniso_U_22
_atom_site_aniso_U_33
_atom_site_aniso_U_23
_atom_site_aniso_U_13
_atom_site_aniso_U_12
C1 0.0178(18) 0.034(2) 0.0190(18) -0.0030(15) -0.0031(15) -0.0089(16)
C2 0.024(2) 0.037(2) 0.0173(18) -0.0055(16) -0.0038(15) -0.0070(17)
C3 0.020(2) 0.040(2) 0.0212(19) -0.0087(17) -0.0036(15) -0.0085(17)
C4 0.028(2) 0.037(2) 0.025(2) -0.0060(17) -0.0007(17) -0.0116(18)
C5 0.034(2) 0.034(2) 0.022(2) -0.0042(17) 0.0011(17) -0.0113(18)
C6 0.034(2) 0.031(2) 0.0213(19) -0.0081(16) -0.0075(17) -0.0081(18)
C7 0.022(2) 0.033(2) 0.0217(19) -0.0049(16) -0.0033(15) -0.0067(17)
C8 0.0190(19) 0.031(2) 0.0204(19) -0.0040(15) -0.0008(15) -0.0082(16)
C9 0.0171(19) 0.036(2) 0.0215(19) -0.0055(16) -0.0001(15) -0.0090(16)
C10 0.023(2) 0.048(3) 0.028(2) 0.0025(19) -0.0041(17) -0.0067(19)
C11 0.026(2) 0.058(3) 0.034(2) -0.003(2) -0.0083(19) -0.016(2)
C12 0.032(3) 0.052(3) 0.043(3) -0.001(2) 0.002(2) -0.020(2)
C13 0.058(3) 0.041(3) 0.029(2) -0.001(2) 0.002(2) -0.020(2)
C14 0.049(3) 0.041(3) 0.023(2) -0.0008(19) -0.010(2) -0.006(2)
C15 0.022(2) 0.041(2) 0.029(2) -0.0034(18) -0.0113(17) -0.0094(18)
C16 0.0202(19) 0.033(2) 0.0201(19) -0.0002(15) -0.0077(15) -0.0100(16)
C17 0.028(2) 0.035(2) 0.0196(19) 0.0046(16) -0.0067(16) -0.0120(18)
C18 0.025(2) 0.040(2) 0.0232(19) 0.0055(17) -0.0083(16) -0.0147(18)
C19 0.027(2) 0.035(2) 0.025(2) 0.0032(17) 0.0025(17) -0.0067(18)
C20 0.041(3) 0.033(2) 0.021(2) 0.0003(17) 0.0009(18) -0.0069(19)
C21 0.039(2) 0.034(2) 0.0199(19) 0.0006(17) -0.0080(18) -0.0119(19)
C22 0.025(2) 0.035(2) 0.0210(19) 0.0017(16) -0.0069(16) -0.0136(17)
C23 0.0190(18) 0.034(2) 0.0148(17) 0.0031(15) -0.0025(14) -0.0089(16)
C24 0.024(2) 0.032(2) 0.0219(19) 0.0033(16) -0.0047(16) -0.0094(17)
C25 0.032(2) 0.046(3) 0.025(2) -0.0050(19) -0.0049(18) -0.020(2)
C26 0.022(2) 0.062(3) 0.033(2) 0.005(2) -0.0084(18) -0.020(2)
C27 0.030(3) 0.050(3) 0.045(3) 0.001(2) 0.007(2) -0.006(2)
C28 0.047(3) 0.048(3) 0.036(3) -0.008(2) 0.003(2) 0.000(2)
C29 0.055(3) 0.047(3) 0.033(3) -0.009(2) -0.012(2) -0.020(3)
C30 0.026(2) 0.045(3) 0.024(2) 0.0022(18) -0.0114(16) -0.0180(19)
C31 0.033(2) 0.038(2) 0.022(2) 0.0015(18) -0.0001(17) -0.0035(19)
C32 0.053(3) 0.038(2) 0.024(2) -0.0027(18) -0.005(2) -0.023(2)
Si1 0.0199(5) 0.0315(6) 0.0189(5) -0.0017(4) -0.0026(4) -0.0096(4)

loop_
_atom_type_symbol
_atom_type_scat_dispersion_real
_atom_type_scat_dispersion_imag
_atom_type_scat_Cromer_Mann_a1
_atom_type_scat_Cromer_Mann_b1
_atom_type_scat_Cromer_Mann_a2
_atom_type_scat_Cromer_Mann_b2
_atom_type_scat_Cromer_Mann_a3
_atom_type_scat_Cromer_Mann_b3
_atom_type_scat_Cromer_Mann_a4
_atom_type_scat_Cromer_Mann_b4
_atom_type_scat_Cromer_Mann_c
_atom_type_scat_source
C 0.0181 0.0091 2.3100 20.8439 1.0200 10.2075 1.5886 0.5687 0.8650 51.6512 0.2156 'International Tables Vol C 4.2.6.8 and 6.1.1.4'
Si 0.2541 0.3302 6.2915 2.4386 3.0353 32.3337 1.9891 0.6785 1.5410 81.6937 1.1407 'International Tables Vol C 4.2.6.8 and 6.1.1.4'
H 0.0000 0.0000 0.4930 10.5109 0.3229 26.1257 0.1402 3.1424 0.0408 57.7998 0.0030 'International Tables Vol C 4.2.6.8 and 6.1.1.4'

loop_
_geom_angle_atom_site_label_1
_geom_angle_atom_site_label_2
_geom_angle_atom_site_label_3
_geom_angle
_geom_angle_publ_flag
C2 C1 C8 102.6(3) yes
C2 C1 Si1 106.7(3) yes
C8 C1 Si1 108.4(3) yes
C2 C1 H11 111.9 no
C8 C1 H11 114.3 no
Si1 C1 H11 112.3 no
C1 C2 C3 111.0(4) yes
C1 C2 C10 122.1(4) yes
C3 C2 C10 126.9(4) yes
C2 C3 C9 108.9(4) yes
C2 C3 C11 124.4(4) yes
C9 C3 C11 126.6(4) yes
C5 C4 C9 117.7(4) yes
C5 C4 C12 120.4(4) yes
C9 C4 C12 121.9(4) yes
C4 C5 C6 121.3(4) yes
C4 C5 C13 120.2(4) yes
C6 C5 C13 118.5(4) yes
C5 C6 C7 120.5(4) yes
C5 C6 C14 119.7(4) yes
C7 C6 C14 119.8(4) yes
C6 C7 C8 118.2(4) yes
C6 C7 C15 120.9(4) yes
C8 C7 C15 120.8(4) yes
C1 C8 C7 130.0(4) yes
C1 C8 C9 108.4(3) yes
C7 C8 C9 121.6(4) yes
C3 C9 C8 108.0(4) yes
C3 C9 C4 131.4(4) yes
C8 C9 C4 120.5(4) yes
C2 C10 H103 111.1 no
C2 C10 H101 110.6 no
H103 C10 H101 109.2 no
C2 C10 H102 109.3 no
H103 C10 H102 109.3 no
H101 C10 H102 107.2 no
C3 C11 H111 110.3 no
C3 C11 H112 110.7 no
H111 C11 H112 108.6 no
C3 C11 H113 108.8 no
H111 C11 H113 109.8 no
H112 C11 H113 108.7 no
C4 C12 H121 109.9 no
C4 C12 H123 111.6 no
H121 C12 H123 108.0 no
C4 C12 H122 110.5 no
H121 C12 H122 108.7 no
H123 C12 H122 108.1 no
C5 C13 H133 111.1 no
C5 C13 H132 109.4 no
H133 C13 H132 107.7 no
C5 C13 H131 111.0 no
H133 C13 H131 108.4 no
H132 C13 H131 109.2 no
C6 C14 H143 109.5 no
C6 C14 H141 109.2 no
H143 C14 H141 109.0 no
C6 C14 H142 110.0 no
H143 C14 H142 109.3 no
H141 C14 H142 109.7 no
C7 C15 H152 109.9 no
C7 C15 H151 111.2 no
H152 C15 H151 108.0 no
C7 C15 H153 111.5 no
H152 C15 H153 107.4 no
H151 C15 H153 108.7 no
C17 C16 C23 102.6(3) yes
C17 C16 Si1 106.3(3) yes
C23 C16 Si1 108.7(3) yes
C17 C16 H161 112.7 no
C23 C16 H161 113.7 no
Si1 C16 H161 112.2 no
C16 C17 C18 111.6(4) yes
C16 C17 C25 121.9(4) yes
C18 C17 C25 126.4(4) yes
C17 C18 C24 108.4(4) yes
C17 C18 C26 125.2(4) yes
C24 C18 C26 126.4(4) yes
C20 C19 C24 118.2(4) yes
C20 C19 C27 120.4(4) yes
C24 C19 C27 121.4(4) yes
C19 C20 C21 121.5(4) yes
C19 C20 C28 118.4(5) yes
C21 C20 C28 120.0(5) yes
C20 C21 C22 120.8(4) yes
C20 C21 C29 120.3(4) yes
C22 C21 C29 118.8(4) yes
C21 C22 C23 117.7(4) yes
C21 C22 C30 121.6(4) yes
C23 C22 C30 120.7(4) yes
C16 C23 C22 129.5(4) yes
C16 C23 C24 109.0(3) yes
C22 C23 C24 121.5(4) yes
C18 C24 C23 107.5(4) yes
C18 C24 C19 132.3(4) yes
C23 C24 C19 120.1(4) yes
C17 C25 H251 110.4 no
C17 C25 H252 110.6 no
H251 C25 H252 109.7 no
C17 C25 H253 108.4 no
H251 C25 H253 108.4 no
H252 C25 H253 109.3 no
C18 C26 H263 109.3 no
C18 C26 H261 110.1 no
H263 C26 H261 109.2 no
C18 C26 H262 109.5 no
H263 C26 H262 109.9 no
H261 C26 H262 108.9 no
C19 C27 H272 109.3 no
C19 C27 H273 112.1 no
H272 C27 H273 108.6 no
C19 C27 H271 109.8 no
H272 C27 H271 108.0 no
H273 C27 H271 109.0 no
C20 C28 H281 111.2 no
C20 C28 H282 111.5 no
H281 C28 H282 108.1 no
C20 C28 H283 111.1 no
H281 C28 H283 108.0 no
H282 C28 H283 106.8 no
C21 C29 H293 110.7 no
C21 C29 H291 107.8 no
H293 C29 H291 109.7 no
C21 C29 H292 109.5 no
H293 C29 H292 110.6 no
H291 C29 H292 108.7 no
C22 C30 H301 108.0 no
C22 C30 H303 110.6 no
H301 C30 H303 108.5 no
C22 C30 H302 110.8 no
H301 C30 H302 109.2 no
H303 C30 H302 109.6 no
Si1 C31 H311 110.5 no
Si1 C31 H313 109.6 no
H311 C31 H313 110.6 no
Si1 C31 H312 109.6 no
H311 C31 H312 109.1 no
H313 C31 H312 107.5 no
Si1 C32 H322 111.2 no
Si1 C32 H321 109.9 no
H322 C32 H321 108.2 no
Si1 C32 H323 110.3 no
H322 C32 H323 109.7 no
H321 C32 H323 107.5 no
C16 Si1 C1 110.69(18) yes
C16 Si1 C32 114.01(19) yes
C1 Si1 C32 106.8(2) yes
C16 Si1 C31 105.15(19) yes
C1 Si1 C31 114.00(19) yes
C32 Si1 C31 106.3(2) yes

loop_
_geom_bond_atom_site_label_1
_geom_bond_atom_site_label_2
_geom_bond_distance
_geom_bond_publ_flag
C1 C2 1.502(5) yes
C1 C8 1.510(6) yes
C1 Si1 1.937(4) yes
C1 H11 0.978 no
C2 C3 1.347(6) yes
C2 C10 1.505(6) yes
C3 C9 1.477(6) yes
C3 C11 1.504(6) yes
C4 C5 1.407(6) yes
C4 C9 1.406(6) yes
C4 C12 1.511(6) yes
C5 C6 1.416(6) yes
C5 C13 1.513(6) yes
C6 C7 1.399(6) yes
C6 C14 1.512(6) yes
C7 C8 1.395(6) yes
C7 C15 1.503(6) yes
C8 C9 1.410(5) yes
C10 H103 0.967 no
C10 H101 0.969 no
C10 H102 0.964 no
C11 H111 0.971 no
C11 H112 0.970 no
C11 H113 0.957 no
C12 H121 0.958 no
C12 H123 0.955 no
C12 H122 0.954 no
C13 H133 0.954 no
C13 H132 0.958 no
C13 H131 0.965 no
C14 H143 0.967 no
C14 H141 0.958 no
C14 H142 0.965 no
C15 H152 0.966 no
C15 H151 0.964 no
C15 H153 0.972 no
C16 C17 1.500(6) yes
C16 C23 1.498(5) yes
C16 Si1 1.941(4) yes
C16 H161 0.984 no
C17 C18 1.341(6) yes
C17 C25 1.508(6) yes
C18 C24 1.492(6) yes
C18 C26 1.502(6) yes
C19 C20 1.406(7) yes
C19 C24 1.404(6) yes
C19 C27 1.520(7) yes
C20 C21 1.391(7) yes
C20 C28 1.527(6) yes
C21 C22 1.413(6) yes
C21 C29 1.520(6) yes
C22 C23 1.400(6) yes
C22 C30 1.497(6) yes
C23 C24 1.410(6) yes
C25 H251 0.971 no
C25 H252 0.966 no
C25 H253 0.963 no
C26 H263 0.962 no
C26 H261 0.962 no
C26 H262 0.959 no
C27 H272 0.958 no
C27 H273 0.954 no
C27 H271 0.952 no
C28 H281 0.966 no
C28 H282 0.964 no
C28 H283 0.966 no
C29 H293 0.965 no
C29 H291 0.956 no
C29 H292 0.969 no
C30 H301 0.954 no
C30 H303 0.958 no
C30 H302 0.955 no
C31 Si1 1.864(5) yes
C31 H311 0.948 no
C31 H313 0.960 no
C31 H312 0.961 no
C32 Si1 1.876(5) yes
C32 H322 0.963 no
C32 H321 0.972 no
C32 H323 0.966 no

loop_
_geom_hbond_atom_site_label_D
_geom_hbond_atom_site_label_H
_geom_hbond_atom_site_label_A
_geom_hbond_angle_DHA
_geom_hbond_distance_DH
_geom_hbond_distance_HA
_geom_hbond_distance_DA
_geom_hbond_publ_flag
C12 H123 C11 123.89(16) 0.955 2.531 3.165(7) yes
C27 H271 C26 135.01(17) 0.952 2.441 3.186(7) yes

loop_
_oxford_twin_element_scale_factors
0.389(5)
0.195(6)
0.208(6)
0.208(6)
